data_4132931
loop_
_publ_author_name
'Fu, Liang'
'Zhou, Song'
'Wan, Xiaolong'
'Chen, Pinhong'
'Liu, Guosheng'

_publ_section_title
;
 Enantioselective Trifluoromethylalkynylation of Alkenes via
 Copper-Catalyzed Radical Relay.
;
_journal_issue 35
_journal_name_full 'Journal of the American Chemical Society'
_journal_page_first 10965
_journal_page_last 10969
_journal_paper_doi 10.1021/jacs.8b07436
_journal_volume 140
_journal_year 2018
_chemical_absolute_configuration ad
_chemical_formula_sum 'C19 H16 Br F3 N4 O3 S'
_chemical_formula_weight 517.33
_space_group_crystal_system orthorhombic
_space_group_IT_number 19
_space_group_name_Hall 'P 2ac 2ab'
_space_group_name_H-M_alt 'P 21 21 21'
_atom_sites_solution_hydrogens mixed
_audit_creation_method SHELXL-2013
_cell_angle_alpha 90
_cell_angle_beta 90
_cell_angle_gamma 90
_cell_formula_units_Z 4
_cell_length_a 5.5448(11)
_cell_length_b 10.370(2)
_cell_length_c 37.244(8)
_cell_measurement_reflns_used 2856
_cell_measurement_temperature 296(2)
_cell_measurement_theta_max 41.274
_cell_measurement_theta_min 4.496
_cell_volume 2141.5(8)
_computing_cell_refinement 'Bruker SAINT'
_computing_data_collection 'Bruker APEX2'
_computing_data_reduction 'Bruker SAINT'
_computing_molecular_graphics 'Bruker SHELXTL'
_computing_publication_material 'Bruker SHELXTL'
_computing_structure_refinement 'SHELXL-2013 (Sheldrick, 2013)'
_computing_structure_solution 'SHELXS-97 (Sheldrick, 2008)'
_diffrn_ambient_temperature 296(2)
_diffrn_measured_fraction_theta_full 0.999
_diffrn_measured_fraction_theta_max 0.999
_diffrn_measurement_device_type 'Bruker APEX-II CCD'
_diffrn_measurement_method '\f and \w scans'
_diffrn_radiation_type MoK\a
_diffrn_radiation_wavelength 0.71073
_diffrn_reflns_av_R_equivalents 0.0535
_diffrn_reflns_av_unetI/netI 0.0690
_diffrn_reflns_Laue_measured_fraction_full 0.999
_diffrn_reflns_Laue_measured_fraction_max 0.999
_diffrn_reflns_limit_h_max 6
_diffrn_reflns_limit_h_min -6
_diffrn_reflns_limit_k_max 12
_diffrn_reflns_limit_k_min -12
_diffrn_reflns_limit_l_max 37
_diffrn_reflns_limit_l_min -45
_diffrn_reflns_number 15439
_diffrn_reflns_point_group_measured_fraction_full 0.998
_diffrn_reflns_point_group_measured_fraction_max 0.999
_diffrn_reflns_theta_full 25.242
_diffrn_reflns_theta_max 25.992
_diffrn_reflns_theta_min 2.039
_exptl_absorpt_coefficient_mu 2.072
_exptl_absorpt_correction_T_max 0.7456
_exptl_absorpt_correction_T_min 0.5793
_exptl_absorpt_correction_type multi-scan
_exptl_absorpt_process_details sadabs
_exptl_crystal_colour colorless
_exptl_crystal_density_diffrn 1.605
_exptl_crystal_description prismatic
_exptl_crystal_F_000 1040
_exptl_crystal_size_max 0.200
_exptl_crystal_size_mid 0.130
_exptl_crystal_size_min 0.100
_refine_diff_density_max 0.776
_refine_diff_density_min -0.461
_refine_diff_density_rms 0.065
_refine_ls_abs_structure_details
; 
 Flack x determined using 794 quotients [(I+)-(I-)]/[(I+)+(I-)] 
 (Parsons and Flack (2004), Acta Cryst. A60, s61). 
;
_refine_ls_abs_structure_Flack 0.047(8)
_refine_ls_extinction_expression Fc^*^=kFc[1+0.001xFc^2^\l^3^/sin(2\q)]^-1/4^
_refine_ls_extinction_method SHELXL
_refine_ls_goodness_of_fit_ref 1.014
_refine_ls_hydrogen_treatment mixed
_refine_ls_matrix_type full
_refine_ls_number_parameters 286
_refine_ls_number_reflns 4201
_refine_ls_number_restraints 0
_refine_ls_restrained_S_all 1.014
_refine_ls_R_factor_all 0.1120
_refine_ls_R_factor_gt 0.0586
_refine_ls_shift/su_max 0.004
_refine_ls_shift/su_mean 0.000
_refine_ls_structure_factor_coef Fsqd
_refine_ls_weighting_details 'w=1/[\s^2^(Fo^2^)+(0.0903P)^2^+0.6805P] where P=(Fo^2^+2Fc^2^)/3'
_refine_ls_weighting_scheme calc
_refine_ls_wR_factor_gt 0.1472
_refine_ls_wR_factor_ref 0.1749
_reflns_Friedel_coverage 0.700
_reflns_Friedel_fraction_full 0.997
_reflns_Friedel_fraction_max 0.998
_reflns_number_gt 2497
_reflns_number_total 4201
_reflns_threshold_expression 'I > 2\s(I)'
_cod_data_source_file ja8b07436_si_003.cif
_cod_data_source_block mo_dm18035_0m
_cod_original_cell_volume 2141.4(7)
_cod_database_code 4132931
_shelx_space_group_comment
; 
The symmetry employed for this shelxl refinement is uniquely defined 
by the following loop, which should always be used as a source of 
symmetry information in preference to the above space-group names. 
They are only intended as comments. 
;
_shelx_estimated_absorpt_t_min 0.682
_shelx_estimated_absorpt_t_max 0.820
_shelxl_version_number 2013-4

loop_
_space_group_symop_operation_xyz
'x, y, z'
'-x+1/2, -y, z+1/2'
'-x, y+1/2, -z+1/2'
'x+1/2, -y+1/2, -z'

loop_
_atom_site_label
_atom_site_type_symbol
_atom_site_fract_x
_atom_site_fract_y
_atom_site_fract_z
_atom_site_U_iso_or_equiv
_atom_site_adp_type
_atom_site_occupancy
_atom_site_site_symmetry_order
_atom_site_calc_flag
_atom_site_refinement_flags_posn
_atom_site_refinement_flags_adp
Br1 Br 0.1891(3) 0.91340(12) 0.03470(3) 0.1113(6) Uani 1 1 d . .
S1 S 0.5543(4) 0.4082(2) 0.20252(6) 0.0587(6) Uani 1 1 d . .
F1 F -0.3251(15) 0.3506(8) 0.0262(2) 0.127(3) Uani 1 1 d . .
F2 F -0.2759(12) 0.1462(7) 0.02550(19) 0.118(2) Uani 1 1 d . .
F3 F -0.4861(11) 0.2336(8) 0.0660(2) 0.119(3) Uani 1 1 d . .
N1 N 0.1467(15) 0.2292(6) 0.13876(19) 0.065(2) Uani 1 1 d . .
N2 N 0.3002(16) 0.2351(6) 0.16477(19) 0.0640(19) Uani 1 1 d . .
N3 N 0.3684(13) 0.3592(5) 0.16816(16) 0.0514(17) Uani 1 1 d . .
N4 N -0.1550(19) 0.4452(6) 0.3189(2) 0.072(3) Uani 1 1 d . .
O1 O -0.2159(15) 0.2398(5) 0.33635(18) 0.089(2) Uani 1 1 d . .
O2 O 0.7215(12) 0.3055(6) 0.20840(17) 0.0759(18) Uani 1 1 d . .
O3 O 0.6340(11) 0.5319(5) 0.19127(17) 0.0697(17) Uani 1 1 d . .
C1 C 0.2464(14) 0.4336(7) 0.14410(19) 0.0508(19) Uani 1 1 d . .
H1 H 0.2569 0.5225 0.1411 0.061 Uiso 1 1 calc R U
C2 C 0.1066(15) 0.3501(7) 0.1255(2) 0.051(2) Uani 1 1 d . .
C3 C -0.0704(15) 0.3750(7) 0.0960(2) 0.056(2) Uani 1 1 d . .
H3 H -0.2309 0.3797 0.1069 0.067 Uiso 1 1 calc R U
C4 C -0.0710(16) 0.2590(8) 0.0694(3) 0.066(2) Uani 1 1 d . .
H4A H 0.0686 0.2667 0.0538 0.079 Uiso 1 1 calc R U
H4B H -0.0526 0.1802 0.0831 0.079 Uiso 1 1 calc R U
C5 C -0.2858(18) 0.2469(10) 0.0469(3) 0.081(3) Uani 1 1 d . .
C6 C -0.0177(14) 0.5071(7) 0.0789(2) 0.053(2) Uani 1 1 d . .
C7 C -0.154(2) 0.6118(8) 0.0864(3) 0.091(3) Uani 1 1 d . .
H7 H -0.2877 0.6031 0.1013 0.109 Uiso 1 1 calc R U
C8 C -0.099(2) 0.7326(9) 0.0722(4) 0.111(4) Uani 1 1 d . .
H8 H -0.1980 0.8028 0.0770 0.133 Uiso 1 1 calc R U
C9 C 0.0950(19) 0.7478(8) 0.0519(3) 0.069(3) Uani 1 1 d . .
C10 C 0.233(2) 0.6482(10) 0.0430(3) 0.090(3) Uani 1 1 d . .
H10 H 0.3650 0.6591 0.0279 0.108 Uiso 1 1 calc R U
C11 C 0.176(2) 0.5244(10) 0.0572(3) 0.096(4) Uani 1 1 d . .
H11 H 0.2727 0.4542 0.0514 0.115 Uiso 1 1 calc R U
C12 C 0.3540(14) 0.4200(7) 0.23819(19) 0.0502(18) Uani 1 1 d . .
C13 C 0.3249(17) 0.3185(6) 0.2618(2) 0.055(2) Uani 1 1 d . .
H13 H 0.4205 0.2453 0.2594 0.066 Uiso 1 1 calc R U
C14 C 0.1581(18) 0.3245(7) 0.2884(2) 0.062(2) Uani 1 1 d . .
H14 H 0.1404 0.2559 0.3043 0.074 Uiso 1 1 calc R U
C15 C 0.0138(16) 0.4336(6) 0.2919(2) 0.053(2) Uani 1 1 d . .
C16 C 0.0475(19) 0.5351(6) 0.2685(2) 0.060(2) Uani 1 1 d . .
H16 H -0.0452 0.6092 0.2713 0.073 Uiso 1 1 calc R U
C17 C 0.2132(16) 0.5300(6) 0.2413(2) 0.056(2) Uani 1 1 d . .
H17 H 0.2308 0.5983 0.2253 0.068 Uiso 1 1 calc R U
C18 C -0.263(2) 0.3524(8) 0.3396(2) 0.068(3) Uani 1 1 d . .
C19 C -0.448(2) 0.3998(10) 0.3658(3) 0.090(3) Uani 1 1 d . .
H19A H -0.4780 0.3343 0.3834 0.135 Uiso 1 1 calc R U
H19B H -0.5947 0.4195 0.3533 0.135 Uiso 1 1 calc R U
H19C H -0.3887 0.4761 0.3775 0.135 Uiso 1 1 calc R U
H4 H -0.220(14) 0.503(7) 0.317(2) 0.04(2) Uiso 1 1 d . .

loop_
_atom_site_aniso_label
_atom_site_aniso_U_11
_atom_site_aniso_U_22
_atom_site_aniso_U_33
_atom_site_aniso_U_23
_atom_site_aniso_U_13
_atom_site_aniso_U_12
Br1 0.1533(12) 0.0753(7) 0.1054(9) 0.0290(6) -0.0145(8) -0.0149(8)
S1 0.0704(13) 0.0419(10) 0.0638(13) 0.0016(10) -0.0073(11) -0.0004(11)
F1 0.131(6) 0.118(5) 0.132(6) 0.022(4) -0.051(5) 0.002(5)
F2 0.097(4) 0.119(5) 0.138(6) -0.067(4) -0.029(4) 0.015(4)
F3 0.053(3) 0.159(7) 0.145(6) -0.031(5) 0.011(4) -0.013(4)
N1 0.095(5) 0.035(3) 0.063(5) 0.001(3) -0.007(4) -0.006(4)
N2 0.100(5) 0.032(3) 0.060(4) 0.007(3) -0.001(5) 0.005(4)
N3 0.077(5) 0.024(3) 0.053(4) 0.001(3) 0.001(3) -0.002(3)
N4 0.118(7) 0.023(4) 0.076(5) -0.003(3) 0.011(5) 0.003(4)
O1 0.130(6) 0.036(3) 0.102(5) 0.010(3) 0.022(5) -0.002(4)
O2 0.077(4) 0.066(4) 0.084(4) 0.008(3) -0.001(4) 0.019(3)
O3 0.073(4) 0.051(3) 0.085(4) 0.000(3) -0.009(3) -0.013(3)
C1 0.070(5) 0.034(4) 0.048(4) -0.003(3) 0.005(4) 0.001(4)
C2 0.061(5) 0.042(4) 0.051(5) -0.006(4) 0.012(4) -0.007(4)
C3 0.046(5) 0.059(5) 0.063(5) -0.007(4) 0.006(4) 0.006(4)
C4 0.052(5) 0.061(5) 0.085(7) -0.014(5) -0.016(5) 0.003(4)
C5 0.051(6) 0.092(8) 0.099(8) -0.024(6) -0.009(6) 0.008(5)
C6 0.039(4) 0.057(5) 0.063(6) -0.002(4) 0.003(4) 0.004(4)
C7 0.097(8) 0.047(5) 0.128(9) -0.005(5) 0.051(7) 0.010(5)
C8 0.112(9) 0.056(6) 0.165(12) 0.002(7) 0.044(10) 0.033(6)
C9 0.078(6) 0.055(5) 0.075(6) 0.017(4) -0.009(5) 0.002(5)
C10 0.092(8) 0.081(7) 0.097(8) 0.033(6) 0.035(6) 0.012(6)
C11 0.099(8) 0.072(6) 0.115(9) 0.027(6) 0.034(8) 0.041(6)
C12 0.071(5) 0.032(3) 0.048(4) -0.003(3) -0.011(4) -0.001(4)
C13 0.080(6) 0.028(4) 0.057(5) 0.000(3) -0.010(5) 0.008(4)
C14 0.097(7) 0.031(4) 0.057(5) 0.004(3) -0.002(5) 0.002(4)
C15 0.088(6) 0.024(3) 0.047(4) -0.003(3) 0.001(4) -0.004(4)
C16 0.094(7) 0.021(3) 0.066(5) -0.003(3) -0.004(5) 0.004(4)
C17 0.081(6) 0.029(3) 0.059(5) 0.002(3) -0.003(5) -0.008(4)
C18 0.105(7) 0.044(5) 0.054(5) -0.003(4) -0.001(5) -0.021(5)
C19 0.119(8) 0.073(6) 0.078(7) 0.002(6) 0.019(6) -0.015(7)

loop_
_atom_type_symbol
_atom_type_description
_atom_type_scat_dispersion_real
_atom_type_scat_dispersion_imag
_atom_type_scat_source
C C 0.0033 0.0016 'International Tables Vol C Tables 4.2.6.8 and 6.1.1.4'
H H 0.0000 0.0000 'International Tables Vol C Tables 4.2.6.8 and 6.1.1.4'
N N 0.0061 0.0033 'International Tables Vol C Tables 4.2.6.8 and 6.1.1.4'
O O 0.0106 0.0060 'International Tables Vol C Tables 4.2.6.8 and 6.1.1.4'
F F 0.0171 0.0103 'International Tables Vol C Tables 4.2.6.8 and 6.1.1.4'
S S 0.1246 0.1234 'International Tables Vol C Tables 4.2.6.8 and 6.1.1.4'
Br Br -0.2901 2.4595 'International Tables Vol C Tables 4.2.6.8 and 6.1.1.4'

loop_
_geom_angle_atom_site_label_1
_geom_angle_atom_site_label_2
_geom_angle_atom_site_label_3
_geom_angle
O3 S1 O2 121.1(4)
O3 S1 N3 103.6(3)
O2 S1 N3 106.4(3)
O3 S1 C12 111.2(4)
O2 S1 C12 110.5(4)
N3 S1 C12 101.9(3)
N2 N1 C2 109.6(6)
N1 N2 N3 107.5(6)
N2 N3 C1 109.9(6)
N2 N3 S1 121.4(5)
C1 N3 S1 128.3(5)
C18 N4 C15 130.2(8)
C18 N4 H4 115(7)
C15 N4 H4 110(6)
C2 C1 N3 105.0(6)
C2 C1 H1 127.5
N3 C1 H1 127.5
C1 C2 N1 107.9(7)
C1 C2 C3 129.9(7)
N1 C2 C3 122.1(7)
C2 C3 C6 109.4(7)
C2 C3 C4 109.6(6)
C6 C3 C4 115.2(7)
C2 C3 H3 107.4
C6 C3 H3 107.4
C4 C3 H3 107.4
C5 C4 C3 115.7(7)
C5 C4 H4A 108.4
C3 C4 H4A 108.4
C5 C4 H4B 108.4
C3 C4 H4B 108.4
H4A C4 H4B 107.4
F2 C5 F3 106.1(9)
F2 C5 F1 107.2(9)
F3 C5 F1 104.9(8)
F2 C5 C4 112.5(8)
F3 C5 C4 112.5(9)
F1 C5 C4 113.1(9)
C11 C6 C7 117.3(9)
C11 C6 C3 121.0(8)
C7 C6 C3 121.6(7)
C6 C7 C8 121.4(10)
C6 C7 H7 119.3
C8 C7 H7 119.3
C9 C8 C7 120.2(9)
C9 C8 H8 119.9
C7 C8 H8 119.9
C8 C9 C10 121.3(9)
C8 C9 Br1 121.4(8)
C10 C9 Br1 117.3(8)
C9 C10 C11 118.7(10)
C9 C10 H10 120.7
C11 C10 H10 120.7
C6 C11 C10 121.2(9)
C6 C11 H11 119.4
C10 C11 H11 119.4
C13 C12 C17 120.5(8)
C13 C12 S1 120.6(6)
C17 C12 S1 118.8(6)
C14 C13 C12 120.7(7)
C14 C13 H13 119.7
C12 C13 H13 119.7
C13 C14 C15 119.8(7)
C13 C14 H14 120.1
C15 C14 H14 120.1
N4 C15 C16 119.1(7)
N4 C15 C14 122.0(7)
C16 C15 C14 118.9(8)
C17 C16 C15 122.0(8)
C17 C16 H16 119.0
C15 C16 H16 119.0
C16 C17 C12 118.1(7)
C16 C17 H17 121.0
C12 C17 H17 121.0
O1 C18 N4 122.0(10)
O1 C18 C19 122.2(9)
N4 C18 C19 115.8(8)
C18 C19 H19A 109.5
C18 C19 H19B 109.5
H19A C19 H19B 109.5
C18 C19 H19C 109.5
H19A C19 H19C 109.5
H19B C19 H19C 109.5

loop_
_geom_bond_atom_site_label_1
_geom_bond_atom_site_label_2
_geom_bond_distance
Br1 C9 1.906(9)
S1 O3 1.419(6)
S1 O2 1.429(6)
S1 N3 1.720(7)
S1 C12 1.736(8)
F1 C5 1.342(12)
F2 C5 1.313(11)
F3 C5 1.328(12)
N1 N2 1.291(10)
N1 C2 1.366(10)
N2 N3 1.347(8)
N3 C1 1.363(10)
N4 C18 1.371(11)
N4 C15 1.378(11)
N4 H4 0.70(7)
O1 C18 1.203(9)
C1 C2 1.354(10)
C1 H1 0.9300
C2 C3 1.495(11)
C3 C6 1.538(11)
C3 C4 1.558(11)
C3 H3 0.9800
C4 C5 1.461(13)
C4 H4A 0.9700
C4 H4B 0.9700
C6 C11 1.356(13)
C6 C7 1.353(11)
C7 C8 1.394(14)
C7 H7 0.9300
C8 C9 1.322(15)
C8 H8 0.9300
C9 C10 1.328(14)
C10 C11 1.424(14)
C10 H10 0.9300
C11 H11 0.9300
C12 C13 1.380(11)
C12 C17 1.387(10)
C13 C14 1.358(12)
C13 H13 0.9300
C14 C15 1.392(11)
C14 H14 0.9300
C15 C16 1.380(11)
C16 C17 1.369(12)
C16 H16 0.9300
C17 H17 0.9300
C18 C19 1.498(14)
C19 H19A 0.9600
C19 H19B 0.9600
C19 H19C 0.9600

loop_
_geom_torsion_atom_site_label_1
_geom_torsion_atom_site_label_2
_geom_torsion_atom_site_label_3
_geom_torsion_atom_site_label_4
_geom_torsion
C2 N1 N2 N3 -1.9(9)
N1 N2 N3 C1 2.1(9)
N1 N2 N3 S1 174.7(6)
O3 S1 N3 N2 164.7(6)
O2 S1 N3 N2 36.0(7)
C12 S1 N3 N2 -79.8(7)
O3 S1 N3 C1 -24.2(8)
O2 S1 N3 C1 -152.9(7)
C12 S1 N3 C1 91.4(7)
N2 N3 C1 C2 -1.4(9)
S1 N3 C1 C2 -173.4(6)
N3 C1 C2 N1 0.3(9)
N3 C1 C2 C3 178.8(7)
N2 N1 C2 C1 1.0(9)
N2 N1 C2 C3 -177.6(7)
C1 C2 C3 C6 19.8(11)
N1 C2 C3 C6 -161.9(7)
C1 C2 C3 C4 147.0(9)
N1 C2 C3 C4 -34.7(10)
C2 C3 C4 C5 159.5(9)
C6 C3 C4 C5 -76.6(11)
C3 C4 C5 F2 -179.1(8)
C3 C4 C5 F3 -59.3(12)
C3 C4 C5 F1 59.3(12)
C2 C3 C6 C11 73.5(11)
C4 C3 C6 C11 -50.4(12)
C2 C3 C6 C7 -103.0(10)
C4 C3 C6 C7 133.1(9)
C11 C6 C7 C8 0.2(18)
C3 C6 C7 C8 176.9(11)
C6 C7 C8 C9 -2(2)
C7 C8 C9 C10 4(2)
C7 C8 C9 Br1 -175.7(10)
C8 C9 C10 C11 -2.9(19)
Br1 C9 C10 C11 176.4(10)
C7 C6 C11 C10 0.4(18)
C3 C6 C11 C10 -176.3(11)
C9 C10 C11 C6 0.9(19)
O3 S1 C12 C13 -155.2(6)
O2 S1 C12 C13 -17.8(8)
N3 S1 C12 C13 95.0(7)
O3 S1 C12 C17 28.7(7)
O2 S1 C12 C17 166.1(6)
N3 S1 C12 C17 -81.1(6)
C17 C12 C13 C14 0.0(12)
S1 C12 C13 C14 -176.0(6)
C12 C13 C14 C15 0.4(13)
C18 N4 C15 C16 162.3(10)
C18 N4 C15 C14 -20.2(15)
C13 C14 C15 N4 -178.8(8)
C13 C14 C15 C16 -1.4(13)
N4 C15 C16 C17 179.6(8)
C14 C15 C16 C17 2.1(13)
C15 C16 C17 C12 -1.7(13)
C13 C12 C17 C16 0.7(12)
S1 C12 C17 C16 176.8(6)
C15 N4 C18 O1 1.0(18)
C15 N4 C18 C19 -177.8(10)
